data_4033662
loop_
_publ_author_name
'Bhaumik, Atanu'
'Azaz, Tazeen'
'Singh, Vikram'
'Khatana, Anil Kumar'
'Tiwari, Bhoopendra'

_publ_section_title
;
 Carbene/Base-Mediated Redox Alkenylation of Isatins Using \b-Substituted
 Organo-selenones and Aldehydes.
;
_journal_name_full 'The Journal of organic chemistry'
_journal_paper_doi 10.1021/acs.joc.9b02188
_journal_year 2019
_chemical_formula_moiety 'C24 H18 Br N O3'
_chemical_formula_sum 'C24 H18 Br N O3'
_chemical_formula_weight 448.30
_space_group_crystal_system triclinic
_space_group_IT_number 2
_space_group_name_Hall '-P 1'
_space_group_name_H-M_alt 'P -1'
_symmetry_space_group_name_Hall '-P 1'
_symmetry_space_group_name_H-M 'P -1'
_atom_sites_solution_hydrogens geom
_audit_creation_date 2016-08-08
_audit_creation_method
;
Olex2 1.2-beta
(compiled 2016.02.19 svn.r3266 for OlexSys, GUI svn.r5155)
;
_cell_angle_alpha 65.269(11)
_cell_angle_beta 76.006(13)
_cell_angle_gamma 75.414(12)
_cell_formula_units_Z 2
_cell_length_a 7.5212(18)
_cell_length_b 11.808(3)
_cell_length_c 13.250(3)
_cell_measurement_reflns_used 2785
_cell_measurement_temperature 296(2)
_cell_measurement_theta_max 22.61
_cell_measurement_theta_min 2.83
_cell_volume 1021.8(4)
_computing_cell_refinement 'SAINT v8.34A (Bruker, 2013)'
_computing_data_reduction 'SAINT v8.34A (Bruker, 2013)'
_computing_molecular_graphics 'Olex2 (Dolomanov et al., 2009)'
_computing_publication_material 'Olex2 (Dolomanov et al., 2009)'
_computing_structure_refinement 'ShelXL (Sheldrick, 2015)'
_diffrn_ambient_temperature 296.15
_diffrn_measured_fraction_theta_full 0.991
_diffrn_measured_fraction_theta_max 0.981
_diffrn_measurement_device_type 'Bruker APEX-II CCD'
_diffrn_measurement_method '\f and \w scans'
_diffrn_radiation_type MoK\a
_diffrn_radiation_wavelength 0.71073
_diffrn_reflns_av_R_equivalents 0.0624
_diffrn_reflns_av_unetI/netI 0.0755
_diffrn_reflns_Laue_measured_fraction_full 0.991
_diffrn_reflns_Laue_measured_fraction_max 0.981
_diffrn_reflns_limit_h_max 9
_diffrn_reflns_limit_h_min -6
_diffrn_reflns_limit_k_max 14
_diffrn_reflns_limit_k_min -14
_diffrn_reflns_limit_l_max 16
_diffrn_reflns_limit_l_min -15
_diffrn_reflns_number 9544
_diffrn_reflns_point_group_measured_fraction_full 0.991
_diffrn_reflns_point_group_measured_fraction_max 0.981
_diffrn_reflns_theta_full 25.242
_diffrn_reflns_theta_max 25.488
_diffrn_reflns_theta_min 1.713
_diffrn_standards_number 0
_exptl_absorpt_coefficient_mu 2.036
_exptl_absorpt_correction_T_max 0.7452
_exptl_absorpt_correction_T_min 0.4830
_exptl_absorpt_correction_type multi-scan
_exptl_absorpt_process_details
;
SADABS-2014/5 (Bruker,2014/5) was used for absorption correction.
wR2(int) was 0.1246 before and 0.0680 after correction.
The Ratio of minimum to maximum transmission is 0.6481.
The \l/2 correction factor is 0.00150.
;
_exptl_crystal_colour colourless
_exptl_crystal_colour_primary colourless
_exptl_crystal_density_diffrn 1.457
_exptl_crystal_description block
_exptl_crystal_F_000 456
_exptl_crystal_size_max 0.27
_exptl_crystal_size_mid 0.24
_exptl_crystal_size_min 0.2
_refine_diff_density_max 1.622
_refine_diff_density_min -0.761
_refine_diff_density_rms 0.124
_refine_ls_extinction_method none
_refine_ls_goodness_of_fit_ref 1.109
_refine_ls_hydrogen_treatment constr
_refine_ls_matrix_type full
_refine_ls_number_parameters 263
_refine_ls_number_reflns 3725
_refine_ls_number_restraints 0
_refine_ls_restrained_S_all 1.109
_refine_ls_R_factor_all 0.1214
_refine_ls_R_factor_gt 0.0879
_refine_ls_shift/su_max 0.000
_refine_ls_shift/su_mean 0.000
_refine_ls_structure_factor_coef Fsqd
_refine_ls_weighting_details 'w=1/[\s^2^(Fo^2^)+(0.1658P)^2^+0.8097P] where P=(Fo^2^+2Fc^2^)/3'
_refine_ls_weighting_scheme calc
_refine_ls_wR_factor_gt 0.2631
_refine_ls_wR_factor_ref 0.2878
_reflns_Friedel_coverage 0.000
_reflns_number_gt 2394
_reflns_number_total 3725
_reflns_threshold_expression 'I > 2\s(I)'
_cod_data_source_file jo9b02188_si_002.cif
_cod_data_source_block sn_mh_1r_0m
_cod_database_code 4033662
_shelx_space_group_comment
;
The symmetry employed for this shelxl refinement is uniquely defined
by the following loop, which should always be used as a source of
symmetry information in preference to the above space-group names.
They are only intended as comments.
;
_olex2_refinement_description
;
1. Fixed Uiso
 At 1.2 times of:
  All C(H) groups, All C(H,H) groups
 At 1.5 times of:
  All C(H,H,H) groups
2.a Aromatic/amide H refined with riding coordinates:
 C2(H2), C3(H3), C9(H9), C10(H10), C11(H11), C15(H15), C16(H16), C17(H17),
 C18(H18), C21(H21), C22(H22), C23(H23), C24(H24)
2.b X=CH2 refined with riding coordinates:
 C20(H20A,H20B)
2.c Idealised Me refined as rotating group:
 C13(H13A,H13B,H13C)
;
_shelx_shelxl_version_number 2014/7
_olex2_submission_special_instructions 'No special instructions were received'

loop_
_space_group_symop_operation_xyz
'x, y, z'
'-x, -y, -z'

loop_
_atom_site_label
_atom_site_type_symbol
_atom_site_fract_x
_atom_site_fract_y
_atom_site_fract_z
_atom_site_U_iso_or_equiv
_atom_site_adp_type
_atom_site_occupancy
_atom_site_site_symmetry_order
_atom_site_calc_flag
_atom_site_refinement_flags_posn
Br1 Br 0.27508(12) -0.68857(8) 1.18926(8) 0.0812(5) Uani 1 1 d .
O1 O 0.2625(6) -0.0592(4) 0.8811(4) 0.0490(11) Uani 1 1 d .
O2 O -0.0411(7) 0.1470(6) 0.7693(5) 0.0743(16) Uani 1 1 d .
O3 O 0.1867(8) -0.1097(5) 0.7539(4) 0.0693(15) Uani 1 1 d .
N1 N 0.1957(7) 0.1726(6) 0.6179(5) 0.0513(14) Uani 1 1 d .
C1 C 0.2617(9) -0.5186(7) 1.0836(7) 0.0560(18) Uani 1 1 d .
C2 C 0.2257(11) -0.4909(7) 0.9792(7) 0.064(2) Uani 1 1 d .
H2 H 0.2118 -0.5544 0.9591 0.077 Uiso 1 1 calc R
C3 C 0.2102(10) -0.3661(8) 0.9031(7) 0.0604(19) Uani 1 1 d .
H3 H 0.1830 -0.3457 0.8320 0.073 Uiso 1 1 calc R
C4 C 0.2348(9) -0.2719(7) 0.9322(6) 0.0499(16) Uani 1 1 d .
C5 C 0.2227(9) -0.1407(7) 0.8457(6) 0.0513(16) Uani 1 1 d .
C6 C 0.2867(8) 0.0647(6) 0.7974(5) 0.0419(14) Uani 1 1 d .
C7 C 0.2991(9) 0.1470(7) 0.8576(6) 0.0474(16) Uani 1 1 d .
C8 C 0.3341(9) 0.2757(7) 0.7821(6) 0.0478(16) Uani 1 1 d .
C9 C 0.5096(11) 0.3029(8) 0.7298(8) 0.066(2) Uani 1 1 d .
H9 H 0.6125 0.2386 0.7440 0.079 Uiso 1 1 calc R
C10 C 0.5346(18) 0.4249(12) 0.6565(9) 0.096(3) Uani 1 1 d .
H10 H 0.6530 0.4412 0.6198 0.115 Uiso 1 1 calc R
C11 C 0.384(3) 0.5218(10) 0.6380(10) 0.109(4) Uani 1 1 d .
H11 H 0.3996 0.6040 0.5901 0.131 Uiso 1 1 calc R
C12 C 0.1208(9) 0.1309(7) 0.7292(6) 0.0529(17) Uani 1 1 d .
C13 C 0.0888(12) 0.2481(9) 0.5277(8) 0.076(2) Uani 1 1 d .
H13A H -0.0406 0.2611 0.5583 0.113 Uiso 1 1 calc GR
H13B H 0.1066 0.2050 0.4777 0.113 Uiso 1 1 calc GR
H13C H 0.1294 0.3284 0.4871 0.113 Uiso 1 1 calc GR
C14 C 0.3902(8) 0.1286(6) 0.6018(5) 0.0432(14) Uani 1 1 d .
C15 C 0.5120(11) 0.1439(8) 0.5024(6) 0.0601(19) Uani 1 1 d .
H15 H 0.4713 0.1873 0.4330 0.072 Uiso 1 1 calc R
C16 C 0.6954(11) 0.0924(8) 0.5105(7) 0.064(2) Uani 1 1 d .
H16 H 0.7805 0.1027 0.4447 0.077 Uiso 1 1 calc R
C17 C 0.7582(10) 0.0264(8) 0.6117(7) 0.062(2) Uani 1 1 d .
H17 H 0.8834 -0.0083 0.6139 0.074 Uiso 1 1 calc R
C18 C 0.6345(9) 0.0113(7) 0.7112(6) 0.0498(16) Uani 1 1 d .
H18 H 0.6758 -0.0317 0.7805 0.060 Uiso 1 1 calc R
C19 C 0.4481(8) 0.0618(6) 0.7049(5) 0.0416(14) Uani 1 1 d .
C20 C 0.2734(13) 0.1077(8) 0.9671(7) 0.075(2) Uani 1 1 d .
H20A H 0.2767 0.1617 1.0012 0.090 Uiso 1 1 calc R
H20B H 0.2518 0.0256 1.0111 0.090 Uiso 1 1 calc R
C21 C 0.1851(12) 0.3754(9) 0.7618(9) 0.076(2) Uani 1 1 d .
H21 H 0.0657 0.3603 0.7970 0.091 Uiso 1 1 calc R
C22 C 0.212(2) 0.4953(11) 0.6908(11) 0.103(4) Uani 1 1 d .
H22 H 0.1095 0.5603 0.6784 0.123 Uiso 1 1 calc R
C23 C 0.2749(11) -0.3024(8) 1.0380(6) 0.0614(19) Uani 1 1 d .
H23 H 0.2919 -0.2399 1.0584 0.074 Uiso 1 1 calc R
C24 C 0.2896(11) -0.4274(8) 1.1134(7) 0.067(2) Uani 1 1 d .
H24 H 0.3184 -0.4491 1.1843 0.080 Uiso 1 1 calc R

loop_
_atom_site_aniso_label
_atom_site_aniso_U_11
_atom_site_aniso_U_22
_atom_site_aniso_U_33
_atom_site_aniso_U_23
_atom_site_aniso_U_13
_atom_site_aniso_U_12
Br1 0.0870(7) 0.0472(6) 0.0825(8) -0.0033(4) -0.0109(5) -0.0060(4)
O1 0.064(3) 0.047(3) 0.033(2) -0.007(2) -0.011(2) -0.014(2)
O2 0.046(3) 0.098(5) 0.074(4) -0.031(4) -0.015(3) -0.004(3)
O3 0.108(4) 0.059(3) 0.045(3) -0.008(3) -0.025(3) -0.030(3)
N1 0.059(3) 0.050(4) 0.041(3) -0.006(3) -0.021(3) -0.010(3)
C1 0.053(4) 0.050(4) 0.054(5) -0.010(4) -0.009(3) -0.008(3)
C2 0.077(5) 0.043(4) 0.073(6) -0.020(4) -0.012(4) -0.015(4)
C3 0.072(4) 0.059(5) 0.054(5) -0.020(4) -0.013(4) -0.016(4)
C4 0.049(3) 0.049(4) 0.044(4) -0.011(3) 0.000(3) -0.013(3)
C5 0.062(4) 0.051(4) 0.040(4) -0.013(3) -0.007(3) -0.018(3)
C6 0.048(3) 0.044(4) 0.030(3) -0.008(3) -0.011(3) -0.007(3)
C7 0.050(3) 0.050(4) 0.042(4) -0.018(3) -0.014(3) 0.000(3)
C8 0.061(4) 0.047(4) 0.040(4) -0.023(3) -0.013(3) -0.001(3)
C9 0.077(5) 0.054(5) 0.075(6) -0.031(4) -0.011(4) -0.014(4)
C10 0.142(9) 0.083(8) 0.080(7) -0.035(6) 0.003(6) -0.063(7)
C11 0.218(15) 0.047(6) 0.068(7) -0.014(5) -0.039(8) -0.031(8)
C12 0.047(4) 0.054(4) 0.056(5) -0.018(4) -0.016(3) -0.004(3)
C13 0.076(5) 0.073(6) 0.070(6) -0.004(5) -0.040(4) -0.013(4)
C14 0.053(3) 0.039(4) 0.037(4) -0.011(3) -0.009(3) -0.014(3)
C15 0.091(5) 0.058(5) 0.037(4) -0.013(3) -0.008(4) -0.033(4)
C16 0.068(5) 0.069(5) 0.062(5) -0.038(5) 0.013(4) -0.021(4)
C17 0.054(4) 0.062(5) 0.072(6) -0.034(5) -0.004(4) -0.005(3)
C18 0.056(4) 0.040(4) 0.049(4) -0.015(3) -0.009(3) -0.002(3)
C19 0.052(3) 0.038(3) 0.038(3) -0.016(3) -0.008(3) -0.009(3)
C20 0.125(7) 0.054(5) 0.045(5) -0.017(4) -0.018(4) -0.014(5)
C21 0.079(5) 0.055(5) 0.090(7) -0.029(5) -0.025(5) 0.010(4)
C22 0.140(10) 0.054(6) 0.103(9) -0.022(6) -0.056(8) 0.022(6)
C23 0.081(5) 0.058(5) 0.047(4) -0.017(4) -0.008(4) -0.024(4)
C24 0.086(5) 0.055(5) 0.051(5) -0.007(4) -0.017(4) -0.015(4)

loop_
_atom_type_symbol
_atom_type_description
_atom_type_scat_dispersion_real
_atom_type_scat_dispersion_imag
_atom_type_scat_source
C C 0.0033 0.0016 'International Tables Vol C Tables 4.2.6.8 and 6.1.1.4'
H H 0.0000 0.0000 'International Tables Vol C Tables 4.2.6.8 and 6.1.1.4'
Br Br -0.2901 2.4595 'International Tables Vol C Tables 4.2.6.8 and 6.1.1.4'
N N 0.0061 0.0033 'International Tables Vol C Tables 4.2.6.8 and 6.1.1.4'
O O 0.0106 0.0060 'International Tables Vol C Tables 4.2.6.8 and 6.1.1.4'

loop_
_geom_angle_atom_site_label_1
_geom_angle_atom_site_label_2
_geom_angle_atom_site_label_3
_geom_angle
C5 O1 C6 116.8(5)
C12 N1 C13 124.0(6)
C12 N1 C14 111.7(5)
C14 N1 C13 124.3(6)
C2 C1 Br1 118.8(6)
C2 C1 C24 121.5(7)
C24 C1 Br1 119.7(6)
C1 C2 H2 120.6
C1 C2 C3 118.9(7)
C3 C2 H2 120.6
C2 C3 H3 119.7
C4 C3 C2 120.5(7)
C4 C3 H3 119.7
C3 C4 C5 118.0(6)
C23 C4 C3 119.7(7)
C23 C4 C5 122.2(6)
O1 C5 C4 112.5(6)
O3 C5 O1 122.8(7)
O3 C5 C4 124.6(6)
O1 C6 C7 108.1(5)
O1 C6 C12 112.7(5)
O1 C6 C19 113.3(5)
C7 C6 C12 107.9(5)
C19 C6 C7 113.2(5)
C19 C6 C12 101.4(5)
C8 C7 C6 114.5(5)
C20 C7 C6 122.2(7)
C20 C7 C8 123.2(7)
C9 C8 C7 123.1(6)
C9 C8 C21 117.6(8)
C21 C8 C7 119.3(7)
C8 C9 H9 119.5
C8 C9 C10 120.9(9)
C10 C9 H9 119.5
C9 C10 H10 120.0
C11 C10 C9 120.0(11)
C11 C10 H10 120.0
C10 C11 H11 120.5
C22 C11 C10 118.9(10)
C22 C11 H11 120.5
O2 C12 N1 127.4(7)
O2 C12 C6 125.4(7)
N1 C12 C6 107.0(5)
N1 C13 H13A 109.5
N1 C13 H13B 109.5
N1 C13 H13C 109.5
H13A C13 H13B 109.5
H13A C13 H13C 109.5
H13B C13 H13C 109.5
C15 C14 N1 128.8(6)
C19 C14 N1 109.2(5)
C19 C14 C15 121.9(6)
C14 C15 H15 121.5
C16 C15 C14 117.1(7)
C16 C15 H15 121.5
C15 C16 H16 118.7
C17 C16 C15 122.5(7)
C17 C16 H16 118.7
C16 C17 H17 120.1
C16 C17 C18 119.9(7)
C18 C17 H17 120.1
C17 C18 H18 120.8
C19 C18 C17 118.5(7)
C19 C18 H18 120.8
C14 C19 C6 110.0(5)
C14 C19 C18 120.0(6)
C18 C19 C6 129.9(6)
C7 C20 H20A 120.0
C7 C20 H20B 120.0
H20A C20 H20B 120.0
C8 C21 H21 119.5
C22 C21 C8 120.9(9)
C22 C21 H21 119.5
C11 C22 C21 121.6(10)
C11 C22 H22 119.2
C21 C22 H22 119.2
C4 C23 H23 120.4
C4 C23 C24 119.2(7)
C24 C23 H23 120.4
C1 C24 C23 120.1(7)
C1 C24 H24 119.9
C23 C24 H24 119.9

loop_
_geom_bond_atom_site_label_1
_geom_bond_atom_site_label_2
_geom_bond_distance
Br1 C1 1.901(8)
O1 C5 1.352(8)
O1 C6 1.443(8)
O2 C12 1.206(8)
O3 C5 1.194(8)
N1 C12 1.366(9)
N1 C13 1.442(9)
N1 C14 1.420(8)
C1 C2 1.361(11)
C1 C24 1.367(12)
C2 H2 0.9300
C2 C3 1.388(11)
C3 H3 0.9300
C3 C4 1.385(11)
C4 C5 1.489(10)
C4 C23 1.383(10)
C6 C7 1.521(9)
C6 C12 1.565(9)
C6 C19 1.507(9)
C7 C8 1.477(10)
C7 C20 1.306(10)
C8 C9 1.382(10)
C8 C21 1.389(11)
C9 H9 0.9300
C9 C10 1.390(14)
C10 H10 0.9300
C10 C11 1.379(18)
C11 H11 0.9300
C11 C22 1.359(17)
C13 H13A 0.9600
C13 H13B 0.9600
C13 H13C 0.9600
C14 C15 1.382(10)
C14 C19 1.375(9)
C15 H15 0.9300
C15 C16 1.370(11)
C16 H16 0.9300
C16 C17 1.370(12)
C17 H17 0.9300
C17 C18 1.389(11)
C18 H18 0.9300
C18 C19 1.386(9)
C20 H20A 0.9300
C20 H20B 0.9300
C21 H21 0.9300
C21 C22 1.366(15)
C22 H22 0.9300
C23 H23 0.9300
C23 C24 1.387(11)
C24 H24 0.9300

loop_
_geom_torsion_atom_site_label_1
_geom_torsion_atom_site_label_2
_geom_torsion_atom_site_label_3
_geom_torsion_atom_site_label_4
_geom_torsion
Br1 C1 C2 C3 178.0(6)
Br1 C1 C24 C23 -178.2(6)
O1 C6 C7 C8 176.9(5)
O1 C6 C7 C20 -5.6(9)
O1 C6 C12 O2 53.6(9)
O1 C6 C12 N1 -130.0(6)
O1 C6 C19 C14 127.9(5)
O1 C6 C19 C18 -56.8(8)
N1 C14 C15 C16 179.4(7)
N1 C14 C19 C6 -2.7(7)
N1 C14 C19 C18 -178.7(6)
C1 C2 C3 C4 1.4(11)
C2 C1 C24 C23 2.4(12)
C2 C3 C4 C5 178.0(7)
C2 C3 C4 C23 -0.1(11)
C3 C4 C5 O1 -175.4(6)
C3 C4 C5 O3 2.7(11)
C3 C4 C23 C24 -0.1(11)
C4 C23 C24 C1 -1.0(12)
C5 O1 C6 C7 171.0(5)
C5 O1 C6 C12 51.8(7)
C5 O1 C6 C19 -62.6(7)
C5 C4 C23 C24 -178.1(7)
C6 O1 C5 O3 -8.8(10)
C6 O1 C5 C4 169.4(5)
C6 C7 C8 C9 -82.9(8)
C6 C7 C8 C21 97.2(8)
C7 C6 C12 O2 -65.7(9)
C7 C6 C12 N1 110.7(6)
C7 C6 C19 C14 -108.6(6)
C7 C6 C19 C18 66.8(9)
C7 C8 C9 C10 177.8(7)
C7 C8 C21 C22 -178.7(8)
C8 C9 C10 C11 2.4(14)
C8 C21 C22 C11 -0.3(16)
C9 C8 C21 C22 1.4(13)
C9 C10 C11 C22 -1.2(16)
C10 C11 C22 C21 0.3(17)
C12 N1 C14 C15 175.7(7)
C12 N1 C14 C19 -3.3(8)
C12 C6 C7 C8 -60.9(7)
C12 C6 C7 C20 116.6(8)
C12 C6 C19 C14 6.8(7)
C12 C6 C19 C18 -177.9(7)
C13 N1 C12 O2 1.7(13)
C13 N1 C12 C6 -174.5(7)
C13 N1 C14 C15 -2.2(11)
C13 N1 C14 C19 178.8(7)
C14 N1 C12 O2 -176.1(7)
C14 N1 C12 C6 7.6(8)
C14 C15 C16 C17 1.1(11)
C15 C14 C19 C6 178.2(6)
C15 C14 C19 C18 2.3(10)
C15 C16 C17 C18 -1.0(12)
C16 C17 C18 C19 1.4(11)
C17 C18 C19 C6 -177.0(7)
C17 C18 C19 C14 -2.1(10)
C19 C6 C7 C8 50.6(7)
C19 C6 C7 C20 -132.0(7)
C19 C6 C12 O2 175.1(7)
C19 C6 C12 N1 -8.5(7)
C19 C14 C15 C16 -1.7(10)
C20 C7 C8 C9 99.7(9)
C20 C7 C8 C21 -80.2(10)
C21 C8 C9 C10 -2.4(11)
C23 C4 C5 O1 2.6(9)
C23 C4 C5 O3 -179.2(8)
C24 C1 C2 C3 -2.5(12)
